data_7058054
loop_
_publ_author_name
'Saxena, Priya'
'Thomas, Jisha Mary'
'Sivasankar, Chinnappan'
'Thirupathi, Natesan'

_publ_section_title
;
 Syntheses and structural aspects of six-membered palladacyclic complexes
 derived from N,N&#x2032;,N&#x2032;&#x2032;-triarylguanidines with N- or
 S-thiocyanate ligands
;
_journal_issue 5
_journal_name_full 'New Journal of Chemistry'
_journal_page_first 2307
_journal_paper_doi 10.1039/C8NJ04167A
_journal_volume 43
_journal_year 2019
_chemical_formula_moiety 'C30 H31 N5 O3 Pd S, C H2 Cl2'
_chemical_formula_sum 'C31 H33 Cl2 N5 O3 Pd S'
_chemical_formula_weight 732.98
_space_group_crystal_system monoclinic
_space_group_IT_number 14
_space_group_name_Hall '-P 2yn'
_space_group_name_H-M_alt 'P 1 21/n 1'
_symmetry_space_group_name_Hall '-P 2yn'
_symmetry_space_group_name_H-M 'P 1 21/n 1'
_atom_sites_solution_hydrogens geom
_audit_creation_method SHELXL-2016/6
_audit_update_record
;
2018-04-20 deposited with the CCDC.
2018-12-14 downloaded from the CCDC.
;
_cell_angle_alpha 90
_cell_angle_beta 89.870(4)
_cell_angle_gamma 90
_cell_formula_units_Z 4
_cell_length_a 14.0233(5)
_cell_length_b 13.5565(5)
_cell_length_c 16.9737(8)
_cell_measurement_reflns_used 6421
_cell_measurement_temperature 298(2)
_cell_measurement_theta_max 26.37
_cell_measurement_theta_min 2.91
_cell_volume 3226.8(2)
_computing_cell_refinement 'CrysAlisPro, Oxford Diffraction Ltd.'
_computing_data_collection 'CrysAlisPro, Oxford Diffraction Ltd.'
_computing_data_reduction 'CrysAlisPro, Oxford Diffraction Ltd.'
_computing_molecular_graphics 'OLEX 2-2.1'
_computing_publication_material 'WINGX V1.80.01'
_computing_structure_refinement 'SHELXL-2016/6 (Sheldrick, 2016)'
_computing_structure_solution SIR-92
_diffrn_ambient_temperature 298(2)
_diffrn_detector_area_resol_mean 0.3703
_diffrn_measured_fraction_theta_full 0.980
_diffrn_measured_fraction_theta_max 0.974
_diffrn_measurement_device_type 'Sapphire-3 CCD detector'
_diffrn_measurement_method 'OMEGA SCAN'
_diffrn_radiation_type MoK\a
_diffrn_radiation_wavelength 0.71073
_diffrn_reflns_av_R_equivalents 0.0168
_diffrn_reflns_av_unetI/netI 0.0241
_diffrn_reflns_Laue_measured_fraction_full 0.980
_diffrn_reflns_Laue_measured_fraction_max 0.974
_diffrn_reflns_limit_h_max 10
_diffrn_reflns_limit_h_min -17
_diffrn_reflns_limit_k_max 16
_diffrn_reflns_limit_k_min -16
_diffrn_reflns_limit_l_max 21
_diffrn_reflns_limit_l_min -21
_diffrn_reflns_number 14116
_diffrn_reflns_point_group_measured_fraction_full 0.980
_diffrn_reflns_point_group_measured_fraction_max 0.974
_diffrn_reflns_theta_full 25.242
_diffrn_reflns_theta_max 26.371
_diffrn_reflns_theta_min 2.905
_diffrn_source 'fine-focus sealed tube'
_exptl_absorpt_coefficient_mu 0.845
_exptl_absorpt_correction_T_max 0.8491
_exptl_absorpt_correction_T_min 0.8358
_exptl_absorpt_correction_type empirical
_exptl_absorpt_process_details 'CrysAlisPro 1.171.34.40 (2006)'
_exptl_crystal_colour Yellow
_exptl_crystal_density_diffrn 1.509
_exptl_crystal_density_method 'not measured'
_exptl_crystal_description Irregular
_exptl_crystal_F_000 1496
_exptl_crystal_size_max 0.220
_exptl_crystal_size_mid 0.220
_exptl_crystal_size_min 0.200
_refine_diff_density_max 1.366
_refine_diff_density_min -1.264
_refine_diff_density_rms 0.074
_refine_ls_extinction_method none
_refine_ls_goodness_of_fit_ref 0.986
_refine_ls_hydrogen_treatment constr
_refine_ls_matrix_type fullcycle
_refine_ls_number_parameters 393
_refine_ls_number_reflns 6421
_refine_ls_number_restraints 0
_refine_ls_restrained_S_all 0.986
_refine_ls_R_factor_all 0.0508
_refine_ls_R_factor_gt 0.0430
_refine_ls_shift/su_max 0.002
_refine_ls_shift/su_mean 0.001
_refine_ls_structure_factor_coef Fsqd
_refine_ls_weighting_details 'w=1/[\s^2^(Fo^2^)+(0.0711P)^2^+4.8867P] where P=(Fo^2^+2Fc^2^)/3'
_refine_ls_weighting_scheme calc
_refine_ls_wR_factor_gt 0.1180
_refine_ls_wR_factor_ref 0.1249
_reflns_Friedel_coverage 0.000
_reflns_number_gt 5545
_reflns_number_total 6421
_reflns_threshold_expression 'I > 2\s(I)'
_cod_data_source_file c8nj04167a2.cif
_cod_data_source_block 5
_cod_depositor_comments
;
The following automatic conversions were performed:

'_exptl_absorpt_correction_type' value 'Empirical' changed to
'empirical' according to
/home/data/users/saulius/crontab/automatic-downloads/rss-feeds/RSC/lib/dictionaries/cif_core.dic
dictionary named 'cif_core.dic' version 2.4.2 from 2011-04-26.

Automatic conversion script
Id: cif_fix_values 4973 2017-02-22 13:04:09Z antanas 

 Adding full bibliography for 7058049--7058061.cif.
;
_cod_database_code 7058054
_shelx_shelxl_version_number 2016/6
_shelx_space_group_comment
;
The symmetry employed for this shelxl refinement is uniquely defined
by the following loop, which should always be used as a source of
symmetry information in preference to the above space-group names.
They are only intended as comments.
;
_shelx_estimated_absorpt_t_min 0.836
_shelx_estimated_absorpt_t_max 0.849

loop_
_space_group_symop_operation_xyz
'x, y, z'
'-x+1/2, y+1/2, -z+1/2'
'-x, -y, -z'
'x-1/2, -y-1/2, z-1/2'

loop_
_atom_site_label
_atom_site_type_symbol
_atom_site_fract_x
_atom_site_fract_y
_atom_site_fract_z
_atom_site_U_iso_or_equiv
_atom_site_adp_type
_atom_site_occupancy
_atom_site_site_symmetry_order
_atom_site_calc_flag
_atom_site_refinement_flags_posn
_atom_site_refinement_flags_adp
O1 O 0.6705(2) 0.0359(2) 0.25191(16) 0.0538(7) Uani 1 1 d . .
O2 O 0.4659(2) 0.1049(3) 0.15698(19) 0.0694(9) Uani 1 1 d . .
O3 O 0.7035(2) 0.3444(2) -0.05561(16) 0.0558(7) Uani 1 1 d . .
S1 S 1.19240(13) 0.35653(17) 0.20326(16) 0.1298(8) Uani 1 1 d . .
N1 N 0.79075(19) 0.1029(2) 0.13588(16) 0.0362(6) Uani 1 1 d . .
N2 N 0.6343(2) 0.0899(2) 0.09174(19) 0.0470(7) Uani 1 1 d . .
H2 H 0.628031 0.037743 0.120143 0.056 Uiso 1 1 calc R U
N3 N 0.7225(2) 0.2280(2) 0.06313(17) 0.0390(6) Uani 1 1 d . .
H3 H 0.669688 0.258846 0.055651 0.047 Uiso 1 1 calc R U
N4 N 1.0220(2) 0.2580(2) 0.2052(2) 0.0498(7) Uani 1 1 d . .
N5 N 0.9125(2) 0.1005(2) 0.28019(18) 0.0417(6) Uani 1 1 d . .
C1 C 0.7176(2) 0.1392(2) 0.09796(19) 0.0355(7) Uani 1 1 d . .
C2 C 0.7913(2) 0.0020(2) 0.1617(2) 0.0404(7) Uani 1 1 d . .
C3 C 0.8566(3) -0.0616(3) 0.1298(3) 0.0540(10) Uani 1 1 d . .
H3A H 0.894893 -0.040709 0.088198 0.065 Uiso 1 1 calc R U
C4 C 0.8665(4) -0.1569(3) 0.1586(4) 0.0713(14) Uani 1 1 d . .
H4 H 0.910228 -0.199831 0.135641 0.086 Uiso 1 1 calc R U
C5 C 0.8124(4) -0.1871(3) 0.2202(3) 0.0703(14) Uani 1 1 d . .
H5 H 0.820272 -0.250341 0.240351 0.084 Uiso 1 1 calc R U
C6 C 0.7468(3) -0.1259(3) 0.2529(3) 0.0599(11) Uani 1 1 d . .
H6 H 0.709758 -0.147516 0.294987 0.072 Uiso 1 1 calc R U
C7 C 0.7346(3) -0.0307(3) 0.2236(2) 0.0444(8) Uani 1 1 d . .
C8 C 0.6057(4) 0.0024(5) 0.3109(3) 0.0818(16) Uani 1 1 d . .
H8A H 0.569612 -0.052249 0.290941 0.123 Uiso 1 1 calc R U
H8B H 0.563121 0.055063 0.324948 0.123 Uiso 1 1 calc R U
H8C H 0.640730 -0.018019 0.356615 0.123 Uiso 1 1 calc R U
C9 C 0.5558(3) 0.1155(3) 0.0430(2) 0.0423(8) Uani 1 1 d . .
C10 C 0.5630(3) 0.1303(3) -0.0372(2) 0.0534(9) Uani 1 1 d . .
H10 H 0.622326 0.126319 -0.061592 0.064 Uiso 1 1 calc R U
C11 C 0.4841(4) 0.1506(3) -0.0811(3) 0.0639(12) Uani 1 1 d . .
H11 H 0.490287 0.162087 -0.134878 0.077 Uiso 1 1 calc R U
C12 C 0.3963(4) 0.1542(3) -0.0467(3) 0.0656(12) Uani 1 1 d . .
H12 H 0.342730 0.166945 -0.077202 0.079 Uiso 1 1 calc R U
C13 C 0.3868(3) 0.1390(3) 0.0325(3) 0.0622(11) Uani 1 1 d . .
H13 H 0.326732 0.141340 0.055731 0.075 Uiso 1 1 calc R U
C14 C 0.4660(3) 0.1204(3) 0.0781(2) 0.0482(9) Uani 1 1 d . .
C15 C 0.3766(5) 0.1101(7) 0.1964(4) 0.124(3) Uani 1 1 d . .
H15A H 0.342048 0.166808 0.178227 0.186 Uiso 1 1 calc R U
H15B H 0.386921 0.115433 0.252116 0.186 Uiso 1 1 calc R U
H15C H 0.340480 0.051535 0.185468 0.186 Uiso 1 1 calc R U
C16 C 0.8069(2) 0.2752(2) 0.03776(19) 0.0361(7) Uani 1 1 d . .
C17 C 0.8946(2) 0.2614(2) 0.07317(19) 0.0377(7) Uani 1 1 d . .
C18 C 0.9721(3) 0.3103(3) 0.0390(2) 0.0509(9) Uani 1 1 d . .
H18 H 1.032915 0.300906 0.059413 0.061 Uiso 1 1 calc R U
C19 C 0.9597(3) 0.3721(4) -0.0246(3) 0.0637(12) Uani 1 1 d . .
H19 H 1.012493 0.404332 -0.045726 0.076 Uiso 1 1 calc R U
C20 C 0.8716(3) 0.3876(3) -0.0578(2) 0.0572(10) Uani 1 1 d . .
H20 H 0.864133 0.431061 -0.099772 0.069 Uiso 1 1 calc R U
C21 C 0.7948(3) 0.3369(3) -0.0273(2) 0.0436(8) Uani 1 1 d . .
C22 C 0.6898(4) 0.3729(4) -0.1348(3) 0.0748(14) Uani 1 1 d . .
H22A H 0.708328 0.440534 -0.141365 0.112 Uiso 1 1 calc R U
H22B H 0.623743 0.365465 -0.148415 0.112 Uiso 1 1 calc R U
H22C H 0.727949 0.331903 -0.168603 0.112 Uiso 1 1 calc R U
C23 C 1.0915(3) 0.2981(3) 0.2050(3) 0.0567(10) Uani 1 1 d . .
C24 C 0.8544(3) 0.1263(3) 0.3388(2) 0.0471(8) Uani 1 1 d . .
H24 H 0.817151 0.182540 0.332530 0.056 Uiso 1 1 calc R U
C25 C 0.8463(3) 0.0745(3) 0.4082(2) 0.0587(11) Uani 1 1 d . .
C26 C 0.9023(4) -0.0082(3) 0.4156(3) 0.0676(13) Uani 1 1 d . .
H26 H 0.898260 -0.045715 0.461363 0.081 Uiso 1 1 calc R U
C27 C 0.9643(3) -0.0365(3) 0.3569(3) 0.0637(12) Uani 1 1 d . .
C28 C 0.9669(3) 0.0212(3) 0.2895(3) 0.0519(9) Uani 1 1 d . .
H28 H 1.008513 0.003727 0.249127 0.062 Uiso 1 1 calc R U
C29 C 0.7763(5) 0.1074(4) 0.4706(3) 0.0884(18) Uani 1 1 d . .
H29A H 0.808760 0.114557 0.520032 0.133 Uiso 1 1 calc R U
H29B H 0.726630 0.059077 0.475884 0.133 Uiso 1 1 calc R U
H29C H 0.748892 0.169557 0.455692 0.133 Uiso 1 1 calc R U
C30 C 1.0251(5) -0.1284(4) 0.3610(4) 0.102(2) Uani 1 1 d . .
H30A H 0.988341 -0.184287 0.344123 0.153 Uiso 1 1 calc R U
H30B H 1.045838 -0.138510 0.414279 0.153 Uiso 1 1 calc R U
H30C H 1.079627 -0.120870 0.327311 0.153 Uiso 1 1 calc R U
C31 C 0.1344(7) -0.0629(8) 0.0671(5) 0.162(5) Uani 1 1 d . .
H31A H 0.080517 -0.096326 0.043316 0.195 Uiso 1 1 calc R U
H31B H 0.186778 -0.064738 0.029623 0.195 Uiso 1 1 calc R U
Cl1 Cl 0.10224(18) 0.06557(16) 0.08587(16) 0.1431(9) Uani 1 1 d . .
Cl2 Cl 0.1632(3) -0.1173(2) 0.14025(17) 0.2148(18) Uani 1 1 d . .
Pd1 Pd 0.90557(2) 0.18187(2) 0.17099(2) 0.03392(8) Uani 1 1 d . .

loop_
_atom_site_aniso_label
_atom_site_aniso_U_11
_atom_site_aniso_U_22
_atom_site_aniso_U_33
_atom_site_aniso_U_23
_atom_site_aniso_U_13
_atom_site_aniso_U_12
O1 0.0646(17) 0.0543(16) 0.0424(14) 0.0094(12) 0.0050(12) -0.0068(13)
O2 0.0629(18) 0.088(2) 0.0572(18) 0.0127(17) 0.0126(15) 0.0010(17)
O3 0.0619(17) 0.0611(17) 0.0445(15) 0.0153(13) -0.0046(13) 0.0067(14)
S1 0.0727(10) 0.1273(15) 0.190(2) 0.0456(16) -0.0295(12) -0.0520(10)
N1 0.0384(14) 0.0318(13) 0.0382(14) 0.0054(11) -0.0011(12) -0.0036(11)
N2 0.0441(16) 0.0450(17) 0.0521(18) 0.0175(14) -0.0090(14) -0.0094(13)
N3 0.0397(14) 0.0334(14) 0.0438(16) 0.0066(12) 0.0021(12) 0.0014(12)
N4 0.0482(18) 0.0485(18) 0.0526(19) 0.0078(15) -0.0033(15) -0.0086(15)
N5 0.0460(16) 0.0361(15) 0.0430(16) 0.0065(13) -0.0108(13) -0.0064(12)
C1 0.0392(17) 0.0341(16) 0.0332(16) 0.0019(13) 0.0025(14) -0.0025(13)
C2 0.0465(18) 0.0298(16) 0.0450(19) 0.0037(14) -0.0104(15) -0.0062(14)
C3 0.056(2) 0.041(2) 0.065(3) 0.0014(18) -0.004(2) 0.0006(17)
C4 0.080(3) 0.036(2) 0.098(4) -0.004(2) -0.021(3) 0.012(2)
C5 0.086(3) 0.032(2) 0.093(4) 0.015(2) -0.028(3) -0.009(2)
C6 0.072(3) 0.048(2) 0.059(2) 0.020(2) -0.019(2) -0.021(2)
C7 0.052(2) 0.0379(18) 0.0429(19) 0.0070(15) -0.0121(16) -0.0109(15)
C8 0.092(4) 0.100(4) 0.053(3) 0.010(3) 0.024(3) -0.015(3)
C9 0.0433(18) 0.0360(17) 0.048(2) 0.0014(15) -0.0053(15) -0.0039(14)
C10 0.059(2) 0.054(2) 0.048(2) 0.0006(18) -0.0032(18) -0.0001(19)
C11 0.086(3) 0.055(2) 0.050(2) 0.007(2) -0.020(2) -0.004(2)
C12 0.064(3) 0.049(2) 0.084(3) 0.007(2) -0.030(3) -0.002(2)
C13 0.044(2) 0.054(2) 0.089(3) 0.006(2) -0.007(2) 0.0007(18)
C14 0.048(2) 0.0423(19) 0.054(2) 0.0027(17) -0.0001(17) -0.0030(16)
C15 0.096(5) 0.180(8) 0.095(5) 0.032(5) 0.050(4) 0.022(5)
C16 0.0463(18) 0.0293(15) 0.0329(16) -0.0001(13) 0.0068(14) -0.0025(13)
C17 0.0467(18) 0.0338(16) 0.0325(16) -0.0012(13) 0.0058(14) -0.0049(14)
C18 0.050(2) 0.062(2) 0.041(2) 0.0063(17) 0.0040(17) -0.0136(18)
C19 0.068(3) 0.075(3) 0.047(2) 0.013(2) 0.012(2) -0.028(2)
C20 0.075(3) 0.059(2) 0.0373(19) 0.0169(18) 0.0043(19) -0.012(2)
C21 0.057(2) 0.0386(18) 0.0359(18) 0.0006(14) 0.0013(16) 0.0002(16)
C22 0.090(4) 0.088(4) 0.047(2) 0.017(2) -0.012(2) 0.012(3)
C23 0.055(2) 0.053(2) 0.063(3) 0.009(2) -0.011(2) -0.0054(19)
C24 0.063(2) 0.0388(19) 0.0394(19) 0.0018(15) -0.0078(17) -0.0059(16)
C25 0.081(3) 0.056(2) 0.039(2) 0.0049(18) -0.009(2) -0.020(2)
C26 0.091(3) 0.058(3) 0.054(3) 0.025(2) -0.024(2) -0.021(2)
C27 0.062(3) 0.048(2) 0.081(3) 0.022(2) -0.027(2) -0.0064(19)
C28 0.046(2) 0.048(2) 0.062(2) 0.0100(18) -0.0129(18) -0.0034(16)
C29 0.128(5) 0.087(4) 0.050(3) 0.001(3) 0.014(3) -0.025(4)
C30 0.095(4) 0.072(4) 0.140(6) 0.039(4) -0.031(4) 0.019(3)
C31 0.168(8) 0.225(11) 0.094(5) -0.058(6) -0.006(5) 0.116(8)
Cl1 0.1626(19) 0.1090(14) 0.1572(19) -0.0109(13) 0.0713(16) 0.0370(13)
Cl2 0.350(5) 0.174(3) 0.1209(19) -0.0108(18) 0.009(2) 0.143(3)
Pd1 0.03673(15) 0.03082(14) 0.03420(14) 0.00276(9) 0.00031(10) -0.00190(9)

loop_
_atom_type_symbol
_atom_type_description
_atom_type_scat_dispersion_real
_atom_type_scat_dispersion_imag
_atom_type_scat_source
C C 0.0033 0.0016 'International Tables Vol C Tables 4.2.6.8 and 6.1.1.4'
H H 0.0000 0.0000 'International Tables Vol C Tables 4.2.6.8 and 6.1.1.4'
N N 0.0061 0.0033 'International Tables Vol C Tables 4.2.6.8 and 6.1.1.4'
O O 0.0106 0.0060 'International Tables Vol C Tables 4.2.6.8 and 6.1.1.4'
S S 0.1246 0.1234 'International Tables Vol C Tables 4.2.6.8 and 6.1.1.4'
Pd Pd -0.9988 1.0072 'International Tables Vol C Tables 4.2.6.8 and 6.1.1.4'
Cl Cl 0.1484 0.1585 'International Tables Vol C Tables 4.2.6.8 and 6.1.1.4'

loop_
_geom_angle_atom_site_label_1
_geom_angle_atom_site_label_2
_geom_angle_atom_site_label_3
_geom_angle
C7 O1 C8 117.2(4)
C14 O2 C15 117.2(4)
C21 O3 C22 118.9(3)
C1 N1 C2 120.8(3)
C1 N1 Pd1 124.8(2)
C2 N1 Pd1 114.2(2)
C1 N2 C9 126.6(3)
C1 N2 H2 116.7
C9 N2 H2 116.7
C1 N3 C16 125.6(3)
C1 N3 H3 117.2
C16 N3 H3 117.2
C23 N4 Pd1 162.8(4)
C28 N5 C24 118.3(3)
C28 N5 Pd1 122.8(3)
C24 N5 Pd1 118.6(2)
N1 C1 N3 121.0(3)
N1 C1 N2 122.2(3)
N3 C1 N2 116.9(3)
C3 C2 C7 118.7(3)
C3 C2 N1 118.9(3)
C7 C2 N1 122.1(3)
C2 C3 C4 120.9(4)
C2 C3 H3A 119.5
C4 C3 H3A 119.5
C5 C4 C3 119.8(5)
C5 C4 H4 120.1
C3 C4 H4 120.1
C4 C5 C6 120.6(4)
C4 C5 H5 119.7
C6 C5 H5 119.7
C5 C6 C7 120.3(4)
C5 C6 H6 119.8
C7 C6 H6 119.8
O1 C7 C2 115.6(3)
O1 C7 C6 124.8(4)
C2 C7 C6 119.6(4)
O1 C8 H8A 109.5
O1 C8 H8B 109.5
H8A C8 H8B 109.5
O1 C8 H8C 109.5
H8A C8 H8C 109.5
H8B C8 H8C 109.5
C10 C9 C14 118.6(4)
C10 C9 N2 123.7(3)
C14 C9 N2 117.6(3)
C11 C10 C9 120.7(4)
C11 C10 H10 119.6
C9 C10 H10 119.6
C12 C11 C10 120.4(4)
C12 C11 H11 119.8
C10 C11 H11 119.8
C11 C12 C13 120.2(4)
C11 C12 H12 119.9
C13 C12 H12 119.9
C12 C13 C14 120.2(4)
C12 C13 H13 119.9
C14 C13 H13 119.9
O2 C14 C13 125.7(4)
O2 C14 C9 114.4(3)
C13 C14 C9 119.9(4)
O2 C15 H15A 109.5
O2 C15 H15B 109.5
H15A C15 H15B 109.5
O2 C15 H15C 109.5
H15A C15 H15C 109.5
H15B C15 H15C 109.5
C17 C16 C21 122.3(3)
C17 C16 N3 123.5(3)
C21 C16 N3 114.1(3)
C16 C17 C18 116.5(3)
C16 C17 Pd1 120.5(2)
C18 C17 Pd1 122.9(3)
C19 C18 C17 120.9(4)
C19 C18 H18 119.5
C17 C18 H18 119.5
C20 C19 C18 121.9(4)
C20 C19 H19 119.0
C18 C19 H19 119.0
C19 C20 C21 118.2(4)
C19 C20 H20 120.9
C21 C20 H20 120.9
O3 C21 C20 124.1(3)
O3 C21 C16 115.9(3)
C20 C21 C16 120.0(4)
O3 C22 H22A 109.5
O3 C22 H22B 109.5
H22A C22 H22B 109.5
O3 C22 H22C 109.5
H22A C22 H22C 109.5
H22B C22 H22C 109.5
N4 C23 S1 179.1(5)
N5 C24 C25 123.7(4)
N5 C24 H24 118.2
C25 C24 H24 118.2
C26 C25 C24 116.7(4)
C26 C25 C29 123.2(4)
C24 C25 C29 120.1(4)
C25 C26 C27 121.4(4)
C25 C26 H26 119.3
C27 C26 H26 119.3
C26 C27 C28 117.1(4)
C26 C27 C30 123.5(5)
C28 C27 C30 119.3(5)
N5 C28 C27 122.8(4)
N5 C28 H28 118.6
C27 C28 H28 118.6
C25 C29 H29A 109.5
C25 C29 H29B 109.5
H29A C29 H29B 109.5
C25 C29 H29C 109.5
H29A C29 H29C 109.5
H29B C29 H29C 109.5
C27 C30 H30A 109.5
C27 C30 H30B 109.5
H30A C30 H30B 109.5
C27 C30 H30C 109.5
H30A C30 H30C 109.5
H30B C30 H30C 109.5
Cl2 C31 Cl1 113.0(5)
Cl2 C31 H31A 109.0
Cl1 C31 H31A 109.0
Cl2 C31 H31B 109.0
Cl1 C31 H31B 109.0
H31A C31 H31B 107.8
C17 Pd1 N4 91.54(13)
C17 Pd1 N1 88.73(12)
N4 Pd1 N1 178.68(12)
C17 Pd1 N5 177.07(12)
N4 Pd1 N5 88.65(12)
N1 Pd1 N5 91.14(11)

loop_
_geom_bond_atom_site_label_1
_geom_bond_atom_site_label_2
_geom_bond_distance
O1 C7 1.360(5)
O1 C8 1.425(5)
O2 C14 1.356(5)
O2 C15 1.420(6)
O3 C21 1.372(5)
O3 C22 1.413(5)
S1 C23 1.621(5)
N1 C1 1.308(4)
N1 C2 1.437(4)
N1 Pd1 2.024(3)
N2 C1 1.351(4)
N2 C9 1.421(5)
N2 H2 0.8600
N3 C1 1.344(4)
N3 C16 1.412(4)
N3 H3 0.8600
N4 C23 1.117(5)
N4 Pd1 2.018(3)
N5 C28 1.328(5)
N5 C24 1.332(5)
N5 Pd1 2.159(3)
C2 C3 1.369(5)
C2 C7 1.389(5)
C3 C4 1.388(6)
C3 H3A 0.9300
C4 C5 1.355(8)
C4 H4 0.9300
C5 C6 1.356(7)
C5 H5 0.9300
C6 C7 1.393(5)
C6 H6 0.9300
C8 H8A 0.9600
C8 H8B 0.9600
C8 H8C 0.9600
C9 C10 1.379(5)
C9 C14 1.393(5)
C10 C11 1.363(6)
C10 H10 0.9300
C11 C12 1.362(7)
C11 H11 0.9300
C12 C13 1.366(7)
C12 H12 0.9300
C13 C14 1.378(6)
C13 H13 0.9300
C15 H15A 0.9600
C15 H15B 0.9600
C15 H15C 0.9600
C16 C17 1.382(5)
C16 C21 1.396(5)
C17 C18 1.398(5)
C17 Pd1 1.986(3)
C18 C19 1.378(6)
C18 H18 0.9300
C19 C20 1.375(6)
C19 H19 0.9300
C20 C21 1.379(5)
C20 H20 0.9300
C22 H22A 0.9600
C22 H22B 0.9600
C22 H22C 0.9600
C24 C25 1.375(5)
C24 H24 0.9300
C25 C26 1.374(7)
C25 C29 1.511(7)
C26 C27 1.375(7)
C26 H26 0.9300
C27 C28 1.387(6)
C27 C30 1.511(7)
C28 H28 0.9300
C29 H29A 0.9600
C29 H29B 0.9600
C29 H29C 0.9600
C30 H30A 0.9600
C30 H30B 0.9600
C30 H30C 0.9600
C31 Cl2 1.501(9)
C31 Cl1 1.827(9)
C31 H31A 0.9700
C31 H31B 0.9700

loop_
_geom_torsion_atom_site_label_1
_geom_torsion_atom_site_label_2
_geom_torsion_atom_site_label_3
_geom_torsion_atom_site_label_4
_geom_torsion
C2 N1 C1 N3 -169.6(3)
Pd1 N1 C1 N3 15.5(4)
C2 N1 C1 N2 10.4(5)
Pd1 N1 C1 N2 -164.5(3)
C16 N3 C1 N1 24.0(5)
C16 N3 C1 N2 -155.9(3)
C9 N2 C1 N1 -170.3(3)
C9 N2 C1 N3 9.7(5)
C1 N1 C2 C3 115.1(4)
Pd1 N1 C2 C3 -69.5(4)
C1 N1 C2 C7 -71.7(4)
Pd1 N1 C2 C7 103.7(3)
C7 C2 C3 C4 -0.2(6)
N1 C2 C3 C4 173.2(4)
C2 C3 C4 C5 -1.4(7)
C3 C4 C5 C6 1.7(8)
C4 C5 C6 C7 -0.4(7)
C8 O1 C7 C2 174.9(4)
C8 O1 C7 C6 -5.9(6)
C3 C2 C7 O1 -179.3(3)
N1 C2 C7 O1 7.6(5)
C3 C2 C7 C6 1.4(5)
N1 C2 C7 C6 -171.7(3)
C5 C6 C7 O1 179.6(4)
C5 C6 C7 C2 -1.2(6)
C1 N2 C9 C10 54.6(6)
C1 N2 C9 C14 -129.1(4)
C14 C9 C10 C11 0.9(6)
N2 C9 C10 C11 177.2(4)
C9 C10 C11 C12 -1.7(7)
C10 C11 C12 C13 1.1(7)
C11 C12 C13 C14 0.2(7)
C15 O2 C14 C13 -1.1(7)
C15 O2 C14 C9 179.2(5)
C12 C13 C14 O2 179.5(4)
C12 C13 C14 C9 -0.9(6)
C10 C9 C14 O2 180.0(4)
N2 C9 C14 O2 3.6(5)
C10 C9 C14 C13 0.3(6)
N2 C9 C14 C13 -176.1(4)
C1 N3 C16 C17 -29.6(5)
C1 N3 C16 C21 149.8(3)
C21 C16 C17 C18 -2.0(5)
N3 C16 C17 C18 177.4(3)
C21 C16 C17 Pd1 174.7(3)
N3 C16 C17 Pd1 -5.9(4)
C16 C17 C18 C19 2.8(6)
Pd1 C17 C18 C19 -173.9(3)
C17 C18 C19 C20 -0.9(7)
C18 C19 C20 C21 -1.9(7)
C22 O3 C21 C20 25.0(6)
C22 O3 C21 C16 -156.6(4)
C19 C20 C21 O3 -179.0(4)
C19 C20 C21 C16 2.7(6)
C17 C16 C21 O3 -179.2(3)
N3 C16 C21 O3 1.4(4)
C17 C16 C21 C20 -0.7(5)
N3 C16 C21 C20 179.9(3)
C28 N5 C24 C25 -1.1(5)
Pd1 N5 C24 C25 173.9(3)
N5 C24 C25 C26 0.0(6)
N5 C24 C25 C29 -178.1(4)
C24 C25 C26 C27 0.9(6)
C29 C25 C26 C27 179.0(5)
C25 C26 C27 C28 -0.7(7)
C25 C26 C27 C30 -178.0(5)
C24 N5 C28 C27 1.3(6)
Pd1 N5 C28 C27 -173.5(3)
C26 C27 C28 N5 -0.4(6)
C30 C27 C28 N5 177.0(4)
